data_4107422
loop_
_publ_author_name
'Alois F\"urstner'
'Keisuke Majima'
'Rub\'en Mart\'in'
'Helga Krause'
'Egmont Kattnig'
'Richard Goddard'
'Christian W. Lehmann'

_publ_section_title
;
 A Cheap Metal for a "Noble" Task: Preparative and Mechanistic Aspects of
 Cycloisomerization and Cycloaddition Reactions Catalyzed by Low-Valent
 Iron Complexes
;
_journal_name_full 'Journal of the American Chemical Society'
_journal_page_first 1992
_journal_page_last 2004
_journal_paper_doi 10.1021/ja0777180
_journal_volume 130
_journal_year 2008
_chemical_compound_source toluene
_chemical_formula_moiety 'C38 H35 Fe'
_chemical_formula_sum 'C38 H35 Fe'
_chemical_formula_weight 547.51
_chemical_name_systematic
; 
 tetraphenyl-cyclobutadiene-pentamethyl-cyclopentadienyl-iron
;
_space_group_IT_number 14
_symmetry_cell_setting monoclinic
_symmetry_Int_Tables_number 14
_symmetry_space_group_name_Hall '-P 2yn'
_symmetry_space_group_name_H-M 'P 1 21/n 1'
_atom_sites_solution_hydrogens geom
_atom_sites_solution_primary direct
_atom_sites_solution_secondary difmap
_audit_block_code KHS-HD-010-01
_audit_creation_date 2007-09-06
_cell_angle_alpha 90.0
_cell_angle_beta 113.860(2)
_cell_angle_gamma 90.0
_cell_formula_units_Z 4
_cell_length_a 13.7287(5)
_cell_length_b 14.0318(6)
_cell_length_c 15.9173(5)
_cell_measurement_reflns_used 52183
_cell_measurement_temperature 100
_cell_measurement_theta_max 33.14
_cell_measurement_theta_min 2.91
_cell_volume 2804.23(19)
_computing_cell_refinement 'Denzo / Scalepack (Otwinowski 1997)'
_computing_data_collection 'Collect software (Nonius, 1998)'
_computing_data_reduction 'Denzo / Scalepack (Otwinowski 1997)'
_computing_molecular_graphics 'DIAMOND (Crystal Impact GbR, 2005)'
_computing_structure_refinement 'SHELXL-97 (Sheldrick, 1997)'
_computing_structure_solution 'SHELXS-97 (Sheldrick, 1990)'
_diffrn_ambient_temperature 100
_diffrn_detector_area_resol_mean 18.18
_diffrn_measured_fraction_theta_full 0.997
_diffrn_measured_fraction_theta_max 0.997
_diffrn_measurement_device_type 'Nonius KappaCCD'
_diffrn_measurement_method 'CCD \w-scan'
_diffrn_radiation_monochromator graphite
_diffrn_radiation_source '0.3 mm focus rotating anode'
_diffrn_radiation_type MoK\a
_diffrn_radiation_wavelength 0.71073
_diffrn_reflns_av_R_equivalents 0.1072
_diffrn_reflns_av_sigmaI/netI 0.0856
_diffrn_reflns_limit_h_max 21
_diffrn_reflns_limit_h_min -21
_diffrn_reflns_limit_k_max 21
_diffrn_reflns_limit_k_min -21
_diffrn_reflns_limit_l_max 24
_diffrn_reflns_limit_l_min -24
_diffrn_reflns_number 51290
_diffrn_reflns_theta_full 33.19
_diffrn_reflns_theta_max 33.19
_diffrn_reflns_theta_min 2.92
_diffrn_standards_decay_% 0.0
_diffrn_standards_number 0
_exptl_absorpt_coefficient_mu 0.563
_exptl_absorpt_correction_T_max 0.97921
_exptl_absorpt_correction_T_min 0.93442
_exptl_absorpt_correction_type gaussian
_exptl_absorpt_process_details 'XPREP, Siemens (1995)'
_exptl_crystal_colour brown
_exptl_crystal_density_diffrn 1.297
_exptl_crystal_density_meas ?
_exptl_crystal_density_method none
_exptl_crystal_description prism
_exptl_crystal_F_000 1156
_exptl_crystal_size_max 0.38
_exptl_crystal_size_mid 0.12
_exptl_crystal_size_min 0.07
_refine_diff_density_max 0.557
_refine_diff_density_min -0.699
_refine_diff_density_rms 0.082
_refine_ls_extinction_method none
_refine_ls_goodness_of_fit_ref 1.008
_refine_ls_hydrogen_treatment constr
_refine_ls_matrix_type full
_refine_ls_number_parameters 357
_refine_ls_number_reflns 10702
_refine_ls_number_restraints 0
_refine_ls_restrained_S_all 1.008
_refine_ls_R_factor_all 0.1127
_refine_ls_R_factor_gt 0.0562
_refine_ls_shift/su_max 0.001
_refine_ls_shift/su_mean 0.000
_refine_ls_structure_factor_coef Fsqd
_refine_ls_weighting_details 'calc w=1/[\s^2^(Fo^2^)+(0.0338P)^2^+2.1497P] where P=(Fo^2^+2Fc^2^)/3'
_refine_ls_weighting_scheme calc
_refine_ls_wR_factor_gt 0.1026
_refine_ls_wR_factor_ref 0.1230
_reflns_number_gt 6640
_reflns_number_total 10702
_reflns_threshold_expression I>2\s(I)
_cod_data_source_file ja0777180-file001.cif
_cod_data_source_block 5955
_cod_depositor_comments
;
The following automatic conversions were performed:

'_exptl_crystal_density_meas' value 'none' was changed to '?' - the
value is perceived as not measured.

Automatic conversion script
Id: cif_fix_values 3008 2015-01-20 13:52:24Z robertas 
;
_cod_original_cell_volume 2804.23(18)
_cod_original_sg_symbol_Hall '-p 2yn'
_cod_database_code 4107422

loop_
_symmetry_equiv_pos_as_xyz
'x, y, z'
'-x+1/2, y+1/2, -z+1/2'
'-x, -y, -z'
'x-1/2, -y-1/2, z-1/2'

loop_
_atom_site_label
_atom_site_type_symbol
_atom_site_fract_x
_atom_site_fract_y
_atom_site_fract_z
_atom_site_U_iso_or_equiv
_atom_site_adp_type
_atom_site_occupancy
_atom_site_symmetry_multiplicity
_atom_site_calc_flag
_atom_site_refinement_flags
C1 C 0.33601(14) 0.27187(14) 0.06089(12) 0.0170(3) Uani 1 1 d .
C2 C 0.27042(15) 0.18946(14) 0.06158(12) 0.0168(4) Uani 1 1 d .
C3 C 0.18889(14) 0.25413(13) 0.06675(12) 0.0167(4) Uani 1 1 d .
C4 C 0.25513(15) 0.33653(14) 0.06623(12) 0.0168(3) Uani 1 1 d .
C5 C 0.44236(15) 0.28528(14) 0.06161(13) 0.0183(4) Uani 1 1 d .
C6 C 0.46382(17) 0.36495(15) 0.01908(15) 0.0246(4) Uani 1 1 d .
H6 H 0.4113 0.4110 -0.0065 0.030 Uiso 1 1 calc R
C7 C 0.56136(17) 0.37679(16) 0.01424(15) 0.0282(5) Uani 1 1 d .
H7 H 0.5733 0.4295 -0.0157 0.034 Uiso 1 1 calc R
C8 C 0.64175(17) 0.30985(16) 0.05421(15) 0.0263(4) Uani 1 1 d .
H8 H 0.7075 0.3172 0.0510 0.032 Uiso 1 1 calc R
C9 C 0.62259(15) 0.23251(16) 0.09867(14) 0.0233(4) Uani 1 1 d .
H9 H 0.6763 0.1880 0.1263 0.028 Uiso 1 1 calc R
C10 C 0.52434(15) 0.21995(14) 0.10282(13) 0.0196(4) Uani 1 1 d .
H10 H 0.5131 0.1674 0.1334 0.024 Uiso 1 1 calc R
C11 C 0.29138(15) 0.08705(14) 0.07518(13) 0.0188(4) Uani 1 1 d .
C12 C 0.35459(16) 0.04020(15) 0.03762(13) 0.0218(4) Uani 1 1 d .
H12 H 0.3793 0.0736 -0.0003 0.026 Uiso 1 1 calc R
C13 C 0.38089(17) -0.05504(16) 0.05599(15) 0.0285(5) Uani 1 1 d .
H13 H 0.4243 -0.0845 0.0315 0.034 Uiso 1 1 calc R
C14 C 0.34308(18) -0.10654(16) 0.11047(17) 0.0326(5) Uani 1 1 d .
H14 H 0.3602 -0.1707 0.1223 0.039 Uiso 1 1 calc R
C15 C 0.27960(17) -0.06180(16) 0.14725(15) 0.0300(5) Uani 1 1 d .
H15 H 0.2535 -0.0964 0.1835 0.036 Uiso 1 1 calc R
C16 C 0.25431(16) 0.03396(15) 0.13085(14) 0.0233(4) Uani 1 1 d .
H16 H 0.2124 0.0632 0.1570 0.028 Uiso 1 1 calc R
C17 C 0.09315(14) 0.23964(14) 0.08448(12) 0.0177(3) Uani 1 1 d .
C18 C 0.02751(16) 0.16015(15) 0.04857(13) 0.0222(4) Uani 1 1 d .
H18 H 0.0431 0.1178 0.0108 0.027 Uiso 1 1 calc R
C19 C -0.06036(16) 0.14391(17) 0.06877(14) 0.0269(5) Uani 1 1 d .
H19 H -0.1034 0.0910 0.0443 0.032 Uiso 1 1 calc R
C20 C -0.08419(17) 0.20622(17) 0.12520(15) 0.0290(5) Uani 1 1 d .
H20 H -0.1425 0.1948 0.1394 0.035 Uiso 1 1 calc R
C21 C -0.02076(17) 0.28582(16) 0.16053(15) 0.0275(5) Uani 1 1 d .
H21 H -0.0370 0.3280 0.1981 0.033 Uiso 1 1 calc R
C22 C 0.06687(16) 0.30282(15) 0.14002(13) 0.0215(4) Uani 1 1 d .
H22 H 0.1085 0.3567 0.1634 0.026 Uiso 1 1 calc R
C23 C 0.25379(15) 0.43856(14) 0.08650(13) 0.0184(4) Uani 1 1 d .
C24 C 0.16137(16) 0.49342(15) 0.04842(13) 0.0217(4) Uani 1 1 d .
H24 H 0.0985 0.4654 0.0080 0.026 Uiso 1 1 calc R
C25 C 0.16203(17) 0.58921(15) 0.07008(14) 0.0254(4) Uani 1 1 d .
H25 H 0.1002 0.6252 0.0431 0.031 Uiso 1 1 calc R
C26 C 0.25447(18) 0.63144(15) 0.13173(15) 0.0265(4) Uani 1 1 d .
H26 H 0.2545 0.6954 0.1470 0.032 Uiso 1 1 calc R
C27 C 0.34683(17) 0.57807(15) 0.17056(15) 0.0269(4) Uani 1 1 d .
H27 H 0.4090 0.6063 0.2119 0.032 Uiso 1 1 calc R
C28 C 0.34684(16) 0.48244(15) 0.14787(14) 0.0223(4) Uani 1 1 d .
H28 H 0.4094 0.4472 0.1738 0.027 Uiso 1 1 calc R
C29 C 0.13974(15) 0.18109(14) -0.17334(12) 0.0187(4) Uani 1 1 d .
C30 C 0.22578(16) 0.23661(15) -0.17575(13) 0.0213(4) Uani 1 1 d .
C31 C 0.19798(17) 0.33452(15) -0.17801(13) 0.0236(4) Uani 1 1 d .
C32 C 0.09596(17) 0.34044(15) -0.17578(13) 0.0222(4) Uani 1 1 d .
C33 C 0.05879(15) 0.24595(14) -0.17343(12) 0.0192(4) Uani 1 1 d .
C34 C 0.13154(17) 0.07476(15) -0.17962(14) 0.0249(4) Uani 1 1 d .
H34A H 0.1117 0.0554 -0.2422 0.037 Uiso 1 1 calc R
H34B H 0.0786 0.0535 -0.1588 0.037 Uiso 1 1 calc R
H34C H 0.1991 0.0471 -0.1418 0.037 Uiso 1 1 calc R
C35 C 0.32553(17) 0.19746(18) -0.18073(15) 0.0296(5) Uani 1 1 d .
H35A H 0.3154 0.1921 -0.2439 0.044 Uiso 1 1 calc R
H35B H 0.3407 0.1357 -0.1524 0.044 Uiso 1 1 calc R
H35C H 0.3840 0.2396 -0.1491 0.044 Uiso 1 1 calc R
C36 C 0.2591(2) 0.41843(18) -0.18966(16) 0.0356(6) Uani 1 1 d .
H36A H 0.2259 0.4413 -0.2517 0.053 Uiso 1 1 calc R
H36B H 0.3309 0.3995 -0.1766 0.053 Uiso 1 1 calc R
H36C H 0.2595 0.4682 -0.1481 0.053 Uiso 1 1 calc R
C37 C 0.03312(19) 0.43048(16) -0.18642(15) 0.0292(5) Uani 1 1 d .
H37A H 0.0798 0.4808 -0.1524 0.044 Uiso 1 1 calc R
H37B H -0.0209 0.4207 -0.1634 0.044 Uiso 1 1 calc R
H37C H 0.0002 0.4476 -0.2502 0.044 Uiso 1 1 calc R
C38 C -0.05037(16) 0.21959(16) -0.18093(14) 0.0254(4) Uani 1 1 d .
H38A H -0.0681 0.2577 -0.1390 0.038 Uiso 1 1 calc R
H38B H -0.0515 0.1534 -0.1661 0.038 Uiso 1 1 calc R
H38C H -0.1014 0.2309 -0.2425 0.038 Uiso 1 1 calc R
Fe1 Fe 0.20098(2) 0.26629(2) -0.054293(18) 0.01626(7) Uani 1 1 d .

loop_
_atom_site_aniso_label
_atom_site_aniso_U_11
_atom_site_aniso_U_22
_atom_site_aniso_U_33
_atom_site_aniso_U_23
_atom_site_aniso_U_13
_atom_site_aniso_U_12
C1 0.0165(8) 0.0181(9) 0.0161(8) 0.0004(7) 0.0063(6) 0.0011(7)
C2 0.0175(8) 0.0174(9) 0.0152(8) 0.0009(7) 0.0065(7) 0.0016(7)
C3 0.0170(8) 0.0196(10) 0.0138(8) -0.0012(6) 0.0064(6) 0.0002(6)
C4 0.0172(9) 0.0181(9) 0.0153(8) -0.0006(7) 0.0068(7) 0.0007(7)
C5 0.0158(8) 0.0206(10) 0.0185(8) -0.0013(7) 0.0069(7) -0.0003(7)
C6 0.0226(10) 0.0202(10) 0.0319(11) 0.0026(8) 0.0119(8) 0.0004(8)
C7 0.0264(11) 0.0254(11) 0.0358(12) 0.0038(9) 0.0157(9) -0.0035(9)
C8 0.0195(10) 0.0324(12) 0.0307(11) -0.0048(9) 0.0140(9) -0.0052(8)
C9 0.0179(9) 0.0278(10) 0.0244(9) -0.0019(8) 0.0086(7) 0.0009(8)
C10 0.0182(9) 0.0231(11) 0.0179(9) 0.0003(7) 0.0077(7) 0.0000(7)
C11 0.0173(9) 0.0178(9) 0.0173(9) 0.0002(7) 0.0031(7) -0.0007(7)
C12 0.0227(10) 0.0209(10) 0.0203(9) -0.0009(7) 0.0070(8) 0.0021(7)
C13 0.0266(11) 0.0217(11) 0.0323(11) -0.0054(9) 0.0068(9) 0.0038(8)
C14 0.0288(11) 0.0165(10) 0.0425(13) 0.0035(9) 0.0042(10) -0.0003(8)
C15 0.0254(11) 0.0273(12) 0.0314(11) 0.0097(9) 0.0053(9) -0.0048(9)
C16 0.0189(9) 0.0239(10) 0.0248(10) 0.0041(8) 0.0066(8) -0.0014(8)
C17 0.0142(8) 0.0222(9) 0.0164(8) 0.0024(7) 0.0060(6) 0.0016(7)
C18 0.0202(9) 0.0258(11) 0.0192(9) 0.0003(8) 0.0065(7) -0.0019(8)
C19 0.0187(9) 0.0322(12) 0.0265(10) 0.0064(9) 0.0056(8) -0.0040(8)
C20 0.0202(10) 0.0369(13) 0.0339(12) 0.0106(9) 0.0152(9) 0.0045(9)
C21 0.0270(11) 0.0317(13) 0.0307(11) 0.0047(9) 0.0186(9) 0.0087(9)
C22 0.0204(9) 0.0235(10) 0.0211(9) 0.0012(8) 0.0088(8) 0.0009(8)
C23 0.0206(9) 0.0177(9) 0.0174(9) -0.0004(7) 0.0082(7) -0.0010(7)
C24 0.0211(9) 0.0220(10) 0.0203(9) -0.0023(7) 0.0066(7) 0.0004(7)
C25 0.0289(11) 0.0224(10) 0.0270(11) 0.0018(8) 0.0134(9) 0.0063(8)
C26 0.0339(11) 0.0181(10) 0.0337(11) -0.0045(8) 0.0201(9) -0.0036(8)
C27 0.0264(11) 0.0221(11) 0.0337(12) -0.0066(9) 0.0138(9) -0.0080(8)
C28 0.0206(9) 0.0217(10) 0.0250(10) 0.0002(8) 0.0095(8) -0.0008(7)
C29 0.0214(9) 0.0211(10) 0.0136(8) -0.0013(7) 0.0072(7) 0.0019(7)
C30 0.0223(9) 0.0257(10) 0.0178(8) 0.0032(8) 0.0101(7) 0.0013(8)
C31 0.0280(11) 0.0249(11) 0.0180(9) 0.0022(8) 0.0094(8) -0.0012(8)
C32 0.0272(10) 0.0220(10) 0.0146(9) 0.0004(7) 0.0058(7) 0.0034(8)
C33 0.0187(9) 0.0246(11) 0.0132(8) -0.0011(7) 0.0054(7) 0.0032(7)
C34 0.0247(10) 0.0229(11) 0.0249(10) -0.0044(8) 0.0076(8) 0.0022(8)
C35 0.0264(11) 0.0410(13) 0.0274(11) 0.0007(9) 0.0171(9) 0.0037(9)
C36 0.0440(14) 0.0335(13) 0.0289(12) 0.0071(10) 0.0144(10) -0.0090(11)
C37 0.0380(13) 0.0230(11) 0.0231(10) 0.0018(8) 0.0086(9) 0.0091(9)
C38 0.0185(9) 0.0333(13) 0.0221(9) -0.0039(8) 0.0059(7) 0.0007(8)
Fe1 0.01650(12) 0.01649(12) 0.01624(12) 0.00011(11) 0.00708(9) 0.00080(11)

loop_
_atom_type_symbol
_atom_type_description
_atom_type_scat_dispersion_real
_atom_type_scat_dispersion_imag
_atom_type_scat_source
C C 0.0033 0.0016 'International Tables Vol C Tables 4.2.6.8 and 6.1.1.4'
H H 0.0000 0.0000 'International Tables Vol C Tables 4.2.6.8 and 6.1.1.4'
Fe Fe 0.3463 0.8444 'International Tables Vol C Tables 4.2.6.8 and 6.1.1.4'

loop_
_geom_angle_atom_site_label_1
_geom_angle_atom_site_label_2
_geom_angle_atom_site_label_3
_geom_angle
_geom_angle_publ_flag
C4 C1 C5 134.12(18) y
C4 C1 C2 90.33(15) y
C5 C1 C2 135.40(17) y
C4 C1 Fe1 68.66(10) y
C5 C1 Fe1 123.97(13) y
C2 C1 Fe1 68.57(10) y
C11 C2 C1 133.59(17) y
C11 C2 C3 134.96(17) y
C1 C2 C3 89.85(15) y
C11 C2 Fe1 130.77(13) y
C1 C2 Fe1 68.65(10) y
C3 C2 Fe1 68.36(10) y
C17 C3 C2 133.47(17) y
C17 C3 C4 135.52(17) y
C2 C3 C4 89.92(14) y
C17 C3 Fe1 128.72(13) y
C2 C3 Fe1 68.78(10) y
C4 C3 Fe1 68.72(10) y
C1 C4 C23 133.97(17) y
C1 C4 C3 89.90(15) y
C23 C4 C3 134.51(17) y
C1 C4 Fe1 68.73(10) y
C23 C4 Fe1 130.83(13) y
C3 C4 Fe1 68.29(10) y
C10 C5 C6 117.76(18) y
C10 C5 C1 122.08(17) y
C6 C5 C1 120.15(17) y
C7 C6 C5 121.4(2) y
C6 C7 C8 120.0(2) y
C9 C8 C7 119.04(19) y
C8 C9 C10 121.0(2) y
C9 C10 C5 120.64(19) y
C12 C11 C16 117.80(19) y
C12 C11 C2 121.07(18) y
C16 C11 C2 121.01(18) y
C13 C12 C11 121.1(2) y
C14 C13 C12 120.4(2) y
C15 C14 C13 119.3(2) y
C14 C15 C16 120.9(2) y
C15 C16 C11 120.5(2) y
C22 C17 C18 118.32(18) y
C22 C17 C3 120.97(18) y
C18 C17 C3 120.68(17) y
C19 C18 C17 120.79(19) y
C20 C19 C18 120.2(2) y
C19 C20 C21 119.8(2) y
C20 C21 C22 120.3(2) y
C21 C22 C17 120.6(2) y
C24 C23 C28 118.27(18) y
C24 C23 C4 122.14(17) y
C28 C23 C4 119.56(18) y
C25 C24 C23 120.88(19) y
C26 C25 C24 120.2(2) y
C27 C26 C25 119.8(2) y
C26 C27 C28 120.2(2) y
C27 C28 C23 120.71(19) y
C30 C29 C33 107.60(17) y
C30 C29 C34 125.63(18) y
C33 C29 C34 126.48(18) y
C30 C29 Fe1 71.41(11) y
C33 C29 Fe1 70.63(10) y
C34 C29 Fe1 128.15(14) y
C31 C30 C29 108.12(17) y
C31 C30 C35 126.23(19) y
C29 C30 C35 125.6(2) y
C31 C30 Fe1 72.25(11) y
C29 C30 Fe1 69.24(10) y
C35 C30 Fe1 126.86(14) y
C32 C31 C30 108.28(18) y
C32 C31 C36 124.4(2) y
C30 C31 C36 127.1(2) y
C32 C31 Fe1 70.14(11) y
C30 C31 Fe1 69.23(11) y
C36 C31 Fe1 130.59(15) y
C31 C32 C33 108.28(18) y
C31 C32 C37 125.1(2) y
C33 C32 C37 126.18(19) y
C31 C32 Fe1 71.64(11) y
C33 C32 Fe1 69.17(11) y
C37 C32 Fe1 130.79(14) y
C32 C33 C29 107.71(17) y
C32 C33 C38 125.67(18) y
C29 C33 C38 126.26(18) y
C32 C33 Fe1 71.86(11) y
C29 C33 Fe1 69.65(10) y
C38 C33 Fe1 129.27(13) y
C3 Fe1 C2 42.87(7) y
C3 Fe1 C4 43.00(7) y
C2 Fe1 C4 62.18(7) y
C3 Fe1 C1 62.12(7) y
C2 Fe1 C1 42.78(8) y
C4 Fe1 C1 42.61(7) y
C3 Fe1 C29 131.11(8) y
C2 Fe1 C29 112.90(7) y
C4 Fe1 C29 173.96(8) y
C1 Fe1 C29 136.60(8) y
C3 Fe1 C33 116.34(7) y
C2 Fe1 C33 132.16(8) y
C4 Fe1 C33 140.36(7) y
C1 Fe1 C33 174.44(8) y
C29 Fe1 C33 39.72(7) y
C3 Fe1 C30 163.35(8) y
C2 Fe1 C30 122.37(8) y
C4 Fe1 C30 145.67(8) y
C1 Fe1 C30 114.00(7) y
C29 Fe1 C30 39.35(8) y
C33 Fe1 C30 65.80(7) y
C3 Fe1 C32 128.12(8) y
C2 Fe1 C32 167.91(8) y
C4 Fe1 C32 118.29(8) y
C1 Fe1 C32 146.46(8) y
C29 Fe1 C32 65.68(8) y
C33 Fe1 C32 38.98(8) y
C30 Fe1 C32 64.89(8) y
C3 Fe1 C31 158.13(8) y
C2 Fe1 C31 153.38(8) y
C4 Fe1 C31 120.79(8) y
C1 Fe1 C31 118.72(8) y
C29 Fe1 C31 65.22(8) y
C33 Fe1 C31 64.91(8) y
C30 Fe1 C31 38.52(8) y
C32 Fe1 C31 38.22(8) y

loop_
_geom_bond_atom_site_label_1
_geom_bond_atom_site_label_2
_geom_bond_distance
_geom_bond_publ_flag
C1 C4 1.463(3) y
C1 C5 1.468(3) y
C1 C2 1.468(3) y
C1 Fe1 2.0136(18) y
C2 C11 1.464(3) y
C2 C3 1.469(3) y
C2 Fe1 2.0125(18) y
C3 C17 1.466(3) y
C3 C4 1.473(3) y
C3 Fe1 2.0067(18) y
C4 C23 1.469(3) y
C4 Fe1 2.0127(18) y
C5 C10 1.393(3) y
C5 C6 1.399(3) y
C6 C7 1.382(3) y
C7 C8 1.392(3) y
C8 C9 1.378(3) y
C9 C10 1.388(3) y
C11 C12 1.401(3) y
C11 C16 1.401(3) y
C12 C13 1.384(3) y
C13 C14 1.381(3) y
C14 C15 1.382(3) y
C15 C16 1.386(3) y
C17 C22 1.398(3) y
C17 C18 1.402(3) y
C18 C19 1.387(3) y
C19 C20 1.384(3) y
C20 C21 1.388(3) y
C21 C22 1.389(3) y
C23 C24 1.396(3) y
C23 C28 1.398(3) y
C24 C25 1.387(3) y
C25 C26 1.385(3) y
C26 C27 1.384(3) y
C27 C28 1.390(3) y
C29 C30 1.428(3) y
C29 C33 1.436(3) y
C29 C34 1.497(3) y
C29 Fe1 2.1066(18) y
C30 C31 1.422(3) y
C30 C35 1.507(3) y
C30 Fe1 2.1353(19) y
C31 C32 1.418(3) y
C31 C36 1.500(3) y
C31 Fe1 2.175(2) y
C32 C33 1.427(3) y
C32 C37 1.500(3) y
C32 Fe1 2.1553(19) y
C33 C38 1.501(3) y
C33 Fe1 2.1198(18) y
